data_2225923
loop_
_publ_author_name
'Pan, Zhi-Fang'

_publ_section_title
;
 3-(2<i>H</i>-Benzotriazol-2-yl)-1-(4-fluorophenyl)propan-1-one
;
_journal_coeditor_code LH5027
_journal_issue 5
_journal_name_full 'Acta Crystallographica Section E'
_journal_page_first o1124
_journal_paper_doi 10.1107/S1600536810013917
_journal_volume 66
_journal_year 2010
_chemical_formula_iupac 'C15 H12 F N3 O'
_chemical_formula_moiety 'C15 H12 F N3 O'
_chemical_formula_sum 'C15 H12 F N3 O'
_chemical_formula_weight 269.28
_chemical_name_systematic
;
3-(2<i>H</i>-Benzotriazol-2-yl)-1-(4-fluorophenyl)propan-1-one
;
_space_group_IT_number 4
_symmetry_cell_setting monoclinic
_symmetry_space_group_name_Hall 'P 2yb'
_symmetry_space_group_name_H-M 'P 1 21 1'
_atom_sites_solution_hydrogens geom
_atom_sites_solution_primary direct
_atom_sites_solution_secondary difmap
_cell_angle_alpha 90.00
_cell_angle_beta 90.77(3)
_cell_angle_gamma 90.00
_cell_formula_units_Z 2
_cell_length_a 5.7858(12)
_cell_length_b 5.6814(11)
_cell_length_c 19.313(4)
_cell_measurement_reflns_used 1874
_cell_measurement_temperature 293(2)
_cell_measurement_theta_max 25.00
_cell_measurement_theta_min 1.05
_cell_volume 634.8(2)
_computing_cell_refinement 'SAINT (Bruker, 1997)'
_computing_data_collection 'SMART (Bruker, 1997)'
_computing_data_reduction 'SAINT (Bruker, 1997)'
_computing_molecular_graphics 'SHELXTL (Sheldrick, 2008)'
_computing_publication_material 'SHELXTL (Sheldrick, 2008)'
_computing_structure_refinement 'SHELXL97 (Sheldrick, 2008)'
_computing_structure_solution 'SHELXS97 (Sheldrick, 2008)'
_diffrn_ambient_temperature 293(2)
_diffrn_measured_fraction_theta_full 0.999
_diffrn_measured_fraction_theta_max 0.999
_diffrn_measurement_device_type 'Bruker SMART CCD'
_diffrn_measurement_method '\f and \w scans'
_diffrn_radiation_monochromator graphite
_diffrn_radiation_source 'fine-focus sealed tube'
_diffrn_radiation_type MoK\a
_diffrn_radiation_wavelength 0.71073
_diffrn_reflns_av_R_equivalents 0.1351
_diffrn_reflns_av_sigmaI/netI 0.1061
_diffrn_reflns_limit_h_max 6
_diffrn_reflns_limit_h_min -6
_diffrn_reflns_limit_k_max 6
_diffrn_reflns_limit_k_min -6
_diffrn_reflns_limit_l_max 20
_diffrn_reflns_limit_l_min -22
_diffrn_reflns_number 3943
_diffrn_reflns_theta_full 25.00
_diffrn_reflns_theta_max 25.00
_diffrn_reflns_theta_min 1.05
_exptl_absorpt_coefficient_mu 0.102
_exptl_absorpt_correction_type none
_exptl_crystal_colour colorless
_exptl_crystal_density_diffrn 1.409
_exptl_crystal_density_method 'not measured'
_exptl_crystal_description block
_exptl_crystal_F_000 280
_exptl_crystal_size_max 0.20
_exptl_crystal_size_mid 0.18
_exptl_crystal_size_min 0.10
_refine_diff_density_max 0.304
_refine_diff_density_min -0.342
_refine_ls_extinction_method none
_refine_ls_goodness_of_fit_ref 1.066
_refine_ls_hydrogen_treatment constr
_refine_ls_matrix_type full
_refine_ls_number_parameters 181
_refine_ls_number_reflns 1240
_refine_ls_number_restraints 1
_refine_ls_restrained_S_all 1.065
_refine_ls_R_factor_all 0.0917
_refine_ls_R_factor_gt 0.0810
_refine_ls_shift/su_max 0.002
_refine_ls_shift/su_mean 0.000
_refine_ls_structure_factor_coef Fsqd
_refine_ls_weighting_details 'calc w=1/[\s^2^(Fo^2^)+(0.1432P)^2^+0.1388P] where P=(Fo^2^+2Fc^2^)/3'
_refine_ls_weighting_scheme calc
_refine_ls_wR_factor_gt 0.2043
_refine_ls_wR_factor_ref 0.2103
_reflns_number_gt 1122
_reflns_number_total 1240
_reflns_threshold_expression I>2\s(I)
_cod_data_source_file lh5027.cif
_cod_data_source_block I
_cod_depositor_comments
;
The following automatic conversions were performed:
'_symmetry_cell_setting' value 'Monoclinic' changed to 'monoclinic'
according to '/home/saulius/struct/CIF-dictionaries/cif_core.dic'
dictionary named 'cif_core.dic' version 2.4.1 from 2010-06-29.

Automatic conversion script
Id: cif_fix_enum 1527 2010-12-29 10:47:43Z saulius 
;
_cod_original_sg_symbol_H-M 'P 21'
_cod_database_code 2225923
_cod_database_fobs_code 2225923

loop_
_symmetry_equiv_pos_as_xyz
'x, y, z'
'-x, y+1/2, -z'

loop_
_atom_site_type_symbol
_atom_site_label
_atom_site_fract_x
_atom_site_fract_y
_atom_site_fract_z
_atom_site_U_iso_or_equiv
_atom_site_adp_type
_atom_site_calc_flag
_atom_site_refinement_flags
_atom_site_occupancy
_atom_site_disorder_assembly
_atom_site_disorder_group
F F 0.0574(7) 1.0117(7) 0.01386(19) 0.0505(11) Uani d . 1 . .
O O 0.9115(8) 1.3049(7) 0.1980(2) 0.0434(12) Uani d . 1 . .
N N1 1.3671(7) 0.6871(8) 0.3093(2) 0.0278(10) Uani d . 1 . .
N N2 1.0658(8) 0.6958(8) 0.3810(2) 0.0300(10) Uani d . 1 . .
N N3 1.1720(8) 0.7892(8) 0.3293(2) 0.0265(10) Uani d . 1 . .
C C9 1.3499(10) 0.1759(10) 0.4572(3) 0.0316(13) Uani d . 1 . .
H H9A 1.3402 0.0609 0.4913 0.038 Uiso calc R 1 . .
C C15 0.8110(10) 1.1189(10) 0.1966(3) 0.0300(13) Uani d . 1 . .
C C14 0.8827(10) 0.9205(9) 0.2440(3) 0.0292(12) Uani d . 1 . .
H H14A 0.9270 0.7856 0.2164 0.035 Uiso calc R 1 . .
H H14B 0.7524 0.8746 0.2720 0.035 Uiso calc R 1 . .
C C12 1.3905(9) 0.5068(10) 0.3556(3) 0.0274(12) Uani d . 1 . .
C C5 0.6140(11) 1.0790(10) 0.1461(3) 0.0326(13) Uani d . 1 . .
C C13 1.0823(9) 0.9904(10) 0.2907(3) 0.0293(12) Uani d . 1 . .
H H13A 1.2047 1.0571 0.2630 0.035 Uiso calc R 1 . .
H H13B 1.0315 1.1103 0.3229 0.035 Uiso calc R 1 . .
C C11 1.2016(9) 0.5119(10) 0.4001(3) 0.0276(12) Uani d . 1 . .
C C2 0.2439(10) 1.0338(10) 0.0570(3) 0.0344(14) Uani d . 1 . .
C C6 0.5609(10) 1.2550(10) 0.0984(3) 0.0315(13) Uani d . 1 . .
H H6A 0.6528 1.3891 0.0966 0.038 Uiso calc R 1 . .
C C10 1.1818(10) 0.3418(10) 0.4533(3) 0.0285(12) Uani d . 1 . .
H H10A 1.0595 0.3438 0.4841 0.034 Uiso calc R 1 . .
C C8 1.5400(10) 0.1698(10) 0.4116(3) 0.0336(13) Uani d . 1 . .
H H8A 1.6498 0.0512 0.4164 0.040 Uiso calc R 1 . .
C C3 0.2883(12) 0.8551(12) 0.1038(3) 0.0416(15) Uani d . 1 . .
H H3A 0.1945 0.7223 0.1050 0.050 Uiso calc R 1 . .
C C4 0.4757(11) 0.8775(10) 0.1490(3) 0.0356(14) Uani d . 1 . .
H H4A 0.5090 0.7594 0.1809 0.043 Uiso calc R 1 . .
C C7 1.5654(10) 0.3346(10) 0.3607(3) 0.0309(12) Uani d . 1 . .
H H7A 1.6910 0.3332 0.3311 0.037 Uiso calc R 1 . .
C C1 0.3754(11) 1.2338(10) 0.0540(3) 0.0376(15) Uani d . 1 . .
H H1B 0.3395 1.3526 0.0226 0.045 Uiso calc R 1 . .

loop_
_atom_site_aniso_label
_atom_site_aniso_U_11
_atom_site_aniso_U_22
_atom_site_aniso_U_33
_atom_site_aniso_U_12
_atom_site_aniso_U_13
_atom_site_aniso_U_23
F 0.048(2) 0.046(2) 0.057(2) 0.0034(19) -0.0271(17) -0.0036(19)
O 0.048(3) 0.026(2) 0.056(3) -0.007(2) -0.019(2) 0.006(2)
N1 0.027(2) 0.025(2) 0.031(3) 0.001(2) -0.0019(17) 0.0008(19)
N2 0.027(2) 0.021(2) 0.042(3) -0.001(2) -0.0053(18) -0.002(2)
N3 0.028(2) 0.020(2) 0.032(3) 0.0000(18) -0.0043(18) -0.0002(19)
C9 0.040(3) 0.025(3) 0.029(3) -0.010(3) -0.012(2) 0.006(2)
C15 0.030(3) 0.022(3) 0.037(3) 0.001(2) -0.004(2) -0.004(2)
C14 0.033(3) 0.023(3) 0.032(3) 0.001(2) 0.000(2) -0.002(2)
C12 0.030(3) 0.020(2) 0.032(3) -0.002(2) -0.010(2) 0.004(2)
C5 0.038(3) 0.025(3) 0.035(3) 0.002(2) -0.004(2) -0.005(2)
C13 0.028(3) 0.020(2) 0.040(3) 0.000(2) -0.011(2) -0.001(2)
C11 0.028(3) 0.021(2) 0.034(3) -0.011(2) -0.009(2) 0.002(2)
C2 0.032(3) 0.039(3) 0.031(3) 0.011(3) -0.008(2) -0.007(3)
C6 0.035(3) 0.026(3) 0.034(3) 0.004(2) -0.005(2) 0.006(2)
C10 0.032(3) 0.027(3) 0.026(3) -0.008(2) -0.0030(19) -0.001(2)
C8 0.036(3) 0.027(3) 0.038(3) -0.004(2) -0.012(2) 0.001(3)
C3 0.044(4) 0.030(3) 0.050(4) -0.007(3) -0.010(3) -0.002(3)
C4 0.042(3) 0.030(3) 0.035(3) -0.003(3) -0.007(2) -0.001(3)
C7 0.028(3) 0.024(3) 0.040(3) 0.000(2) -0.009(2) -0.006(2)
C1 0.043(4) 0.025(3) 0.044(4) 0.010(3) -0.010(3) 0.009(2)

loop_
_atom_type_symbol
_atom_type_description
_atom_type_scat_dispersion_real
_atom_type_scat_dispersion_imag
_atom_type_scat_source
C C 0.0033 0.0016 'International Tables Vol C Tables 4.2.6.8 and 6.1.1.4'
H H 0.0000 0.0000 'International Tables Vol C Tables 4.2.6.8 and 6.1.1.4'
N N 0.0061 0.0033 'International Tables Vol C Tables 4.2.6.8 and 6.1.1.4'
O O 0.0106 0.0060 'International Tables Vol C Tables 4.2.6.8 and 6.1.1.4'
F F 0.0171 0.0103 'International Tables Vol C Tables 4.2.6.8 and 6.1.1.4'

loop_
_geom_angle_atom_site_label_1
_geom_angle_atom_site_label_2
_geom_angle_atom_site_label_3
_geom_angle_site_symmetry_1
_geom_angle_site_symmetry_3
_geom_angle
_geom_angle_publ_flag
N3 N1 C12 . . 102.4(4) ?
N3 N2 C11 . . 104.3(5) ?
N2 N3 N1 . . 117.3(4) ?
N2 N3 C13 . . 123.2(5) ?
N1 N3 C13 . . 119.4(5) ?
C10 C9 C8 . . 122.9(5) ?
C10 C9 H9A . . 118.5 ?
C8 C9 H9A . . 118.5 ?
O C15 C14 . . 120.9(5) ?
O C15 C5 . . 120.4(5) ?
C14 C15 C5 . . 118.7(5) ?
C15 C14 C13 . . 111.6(5) ?
C15 C14 H14A . . 109.3 ?
C13 C14 H14A . . 109.3 ?
C15 C14 H14B . . 109.3 ?
C13 C14 H14B . . 109.3 ?
H14A C14 H14B . . 108.0 ?
N1 C12 C11 . . 108.4(5) ?
N1 C12 C7 . . 129.2(5) ?
C11 C12 C7 . . 122.4(5) ?
C6 C5 C4 . . 119.6(5) ?
C6 C5 C15 . . 118.6(5) ?
C4 C5 C15 . . 121.7(5) ?
N3 C13 C14 . . 111.3(5) ?
N3 C13 H13A . . 109.4 ?
C14 C13 H13A . . 109.4 ?
N3 C13 H13B . . 109.4 ?
C14 C13 H13B . . 109.4 ?
H13A C13 H13B . . 108.0 ?
N2 C11 C12 . . 107.7(5) ?
N2 C11 C10 . . 132.1(5) ?
C12 C11 C10 . . 120.2(5) ?
F C2 C1 . . 119.2(5) ?
F C2 C3 . . 118.2(5) ?
C1 C2 C3 . . 122.6(5) ?
C1 C6 C5 . . 121.0(5) ?
C1 C6 H6A . . 119.5 ?
C5 C6 H6A . . 119.5 ?
C9 C10 C11 . . 116.7(5) ?
C9 C10 H10A . . 121.6 ?
C11 C10 H10A . . 121.6 ?
C7 C8 C9 . . 121.5(5) ?
C7 C8 H8A . . 119.3 ?
C9 C8 H8A . . 119.3 ?
C4 C3 C2 . . 118.7(6) ?
C4 C3 H3A . . 120.6 ?
C2 C3 H3A . . 120.6 ?
C3 C4 C5 . . 119.5(6) ?
C3 C4 H4A . . 120.2 ?
C5 C4 H4A . . 120.2 ?
C8 C7 C12 . . 116.2(6) ?
C8 C7 H7A . . 121.9 ?
C12 C7 H7A . . 121.9 ?
C2 C1 C6 . . 118.6(5) ?
C2 C1 H1B . . 120.7 ?
C6 C1 H1B . . 120.7 ?

loop_
_geom_bond_atom_site_label_1
_geom_bond_atom_site_label_2
_geom_bond_site_symmetry_2
_geom_bond_distance
_geom_bond_publ_flag
F C2 . 1.360(7) ?
O C15 . 1.207(7) ?
N1 N3 . 1.331(7) ?
N1 C12 . 1.364(7) ?
N2 N3 . 1.293(7) ?
N2 C11 . 1.356(7) ?
N3 C13 . 1.457(7) ?
C9 C10 . 1.356(8) ?
C9 C8 . 1.419(9) ?
C9 H9A . 0.9300 ?
C15 C14 . 1.506(7) ?
C15 C5 . 1.508(7) ?
C14 C13 . 1.510(7) ?
C14 H14A . 0.9700 ?
C14 H14B . 0.9700 ?
C12 C11 . 1.400(8) ?
C12 C7 . 1.410(8) ?
C5 C6 . 1.390(8) ?
C5 C4 . 1.399(9) ?
C13 H13A . 0.9700 ?
C13 H13B . 0.9700 ?
C11 C10 . 1.416(8) ?
C2 C1 . 1.369(9) ?
C2 C3 . 1.381(9) ?
C6 C1 . 1.370(9) ?
C6 H6A . 0.9300 ?
C10 H10A . 0.9300 ?
C8 C7 . 1.367(9) ?
C8 H8A . 0.9300 ?
C3 C4 . 1.388(9) ?
C3 H3A . 0.9300 ?
C4 H4A . 0.9300 ?
C7 H7A . 0.9300 ?
C1 H1B . 0.9300 ?

loop_
_geom_hbond_atom_site_label_D
_geom_hbond_atom_site_label_H
_geom_hbond_atom_site_label_A
_geom_hbond_site_symmetry_D
_geom_hbond_site_symmetry_H
_geom_hbond_site_symmetry_A
_geom_hbond_distance_DH
_geom_hbond_distance_HA
_geom_hbond_distance_DA
_geom_hbond_angle_DHA
_geom_hbond_publ_flag
C14 H14B N1 . . 1_455 0.97 2.58 3.511(3) 161 yes

loop_
_cod_related_entry_id
_cod_related_entry_database
_cod_related_entry_code
1 ChemSpider 24744908
